data_4101409
loop_
_publ_author_name
'Christensen, Kirsten E'
'Shi, Lei'
'Conradsson, Tony'
'Ren, Tie-zhen'
'Dadachov, Mike S'
'Zou, Xiaodong'

_publ_section_title
;
 Design of open-framework germanates by combining different building
 units.
;
_journal_issue 44
_journal_name_full 'Journal of the American Chemical Society'
_journal_page_first 14238
_journal_page_last 14239
_journal_paper_doi 10.1021/ja065403z
_journal_volume 128
_journal_year 2006
_chemical_formula_moiety 'Ge12.5 O30, 2(C6 N2), (C N)'
_chemical_formula_sum 'C13 Ge12.5 N5 O30'
_chemical_formula_weight 1613.56
_chemical_name_systematic
; 
 ? 
;
_space_group_IT_number 14
_symmetry_cell_setting monoclinic
_symmetry_Int_Tables_number 14
_symmetry_space_group_name_Hall '-P 2ybc'
_symmetry_space_group_name_H-M 'P 1 21/c 1'
_atom_sites_solution_hydrogens none
_atom_sites_solution_primary direct
_atom_sites_solution_secondary difmap
_audit_creation_method SHELXL-97
_cell_angle_alpha 90.00
_cell_angle_beta 92.72(4)
_cell_angle_gamma 90.00
_cell_formula_units_Z 4
_cell_length_a 12.075(4)
_cell_length_b 19.235(6)
_cell_length_c 18.720(6)
_cell_measurement_temperature 293(2)
_cell_volume 4343(2)
_computing_structure_refinement 'SHELXL-97 (Sheldrick, 1997)'
_computing_structure_solution 'SHELXS-97 (Sheldrick, 1990)'
_diffrn_ambient_temperature 293(2)
_diffrn_measured_fraction_theta_full 0.984
_diffrn_measured_fraction_theta_max 0.984
_diffrn_radiation_monochromator graphite
_diffrn_radiation_source 'fine-focus sealed tube'
_diffrn_radiation_type MoK\a
_diffrn_radiation_wavelength 0.71073
_diffrn_reflns_av_R_equivalents 0.1356
_diffrn_reflns_av_sigmaI/netI 0.1154
_diffrn_reflns_limit_h_max 14
_diffrn_reflns_limit_h_min -14
_diffrn_reflns_limit_k_max 23
_diffrn_reflns_limit_k_min -23
_diffrn_reflns_limit_l_max 23
_diffrn_reflns_limit_l_min -22
_diffrn_reflns_number 34095
_diffrn_reflns_theta_full 25.94
_diffrn_reflns_theta_max 25.94
_diffrn_reflns_theta_min 4.09
_exptl_absorpt_coefficient_mu 8.609
_exptl_absorpt_correction_T_max 0.6528
_exptl_absorpt_correction_T_min 0.4203
_exptl_absorpt_correction_type numerical
_exptl_absorpt_process_details 'XRED 1.09 (STOE & CIE, 1997a)'
_exptl_crystal_density_diffrn 2.468
_exptl_crystal_density_meas ?
_exptl_crystal_density_method .
_exptl_crystal_F_000 3012
_exptl_crystal_size_max 0.154
_exptl_crystal_size_mid 0.063
_exptl_crystal_size_min 0.052
_refine_diff_density_max 1.596
_refine_diff_density_min -1.108
_refine_diff_density_rms 0.242
_refine_ls_extinction_method none
_refine_ls_goodness_of_fit_ref 1.037
_refine_ls_hydrogen_treatment none
_refine_ls_matrix_type full
_refine_ls_number_parameters 307
_refine_ls_number_reflns 8327
_refine_ls_number_restraints 1
_refine_ls_restrained_S_all 1.037
_refine_ls_R_factor_all 0.0951
_refine_ls_R_factor_gt 0.0479
_refine_ls_shift/su_max 0.009
_refine_ls_shift/su_mean 0.000
_refine_ls_structure_factor_coef Fsqd
_refine_ls_weighting_details 'calc w=1/[\s^2^(Fo^2^)+(0.0200P)^2^+0.0000P] where P=(Fo^2^+2Fc^2^)/3'
_refine_ls_weighting_scheme calc
_refine_ls_wR_factor_gt 0.0816
_refine_ls_wR_factor_ref 0.0901
_reflns_number_gt 5238
_reflns_number_total 8327
_reflns_threshold_expression >2sigma(I)
_cod_data_source_file ja065403zsi20060925_044714.cif
_cod_data_source_block tnt93bz6
_cod_original_sg_symbol_H-M 'P 21/c'
_cod_original_formula_sum 'C13 Ge12.50 N5 O30'
_cod_database_code 4101409

loop_
_symmetry_equiv_pos_as_xyz
'x, y, z'
'-x, y+1/2, -z+1/2'
'-x, -y, -z'
'x, -y-1/2, z-1/2'

loop_
_atom_site_label
_atom_site_type_symbol
_atom_site_fract_x
_atom_site_fract_y
_atom_site_fract_z
_atom_site_U_iso_or_equiv
_atom_site_adp_type
_atom_site_occupancy
_atom_site_symmetry_multiplicity
_atom_site_calc_flag
_atom_site_refinement_flags
Ge1 Ge 0.5000 0.5000 1.0000 0.0053(3) Uani 1 2 d S
Ge2 Ge -0.39198(8) 0.55847(4) 0.83418(5) 0.0073(2) Uani 1 1 d .
Ge3 Ge -0.37381(8) 0.40814(5) 0.85100(5) 0.0076(2) Uani 1 1 d .
Ge4 Ge 0.38024(7) 0.40434(4) 0.89188(5) 0.00560(19) Uani 1 1 d .
Ge5 Ge 0.36320(8) 0.55958(4) 0.87220(5) 0.00547(19) Uani 1 1 d .
Ge6 Ge 0.03061(8) 0.25878(4) 0.71998(5) 0.00512(19) Uani 1 1 d .
Ge7 Ge -0.02854(7) 0.21655(4) 0.90713(5) 0.00529(19) Uani 1 1 d .
Ge8 Ge -0.00108(8) 0.09437(5) 0.81961(5) 0.00661(19) Uani 1 1 d .
Ge9 Ge 0.22285(7) 0.15306(4) 0.76095(5) 0.0066(2) Uani 1 1 d .
Ge10 Ge -0.16754(7) 0.15520(4) 0.70764(5) 0.00613(19) Uani 1 1 d .
Ge11 Ge -0.19720(8) 0.28629(5) 0.79838(5) 0.0066(2) Uani 1 1 d .
Ge12 Ge 0.18938(7) 0.28134(4) 0.85336(5) 0.00599(19) Uani 1 1 d .
Ge13 Ge -0.03778(8) 0.33689(5) 0.57511(5) 0.0081(2) Uani 1 1 d .
O1 O 0.5948(5) 0.5752(3) 1.0191(3) 0.0075(13) Uiso 1 1 d .
O2 O 0.3891(5) 0.5606(3) 0.9640(3) 0.0076(13) Uiso 1 1 d .
O3 O 0.4485(5) 0.5101(3) 1.0957(3) 0.0081(13) Uiso 1 1 d .
O4 O -0.3029(5) 0.5987(3) 0.8992(4) 0.0190(15) Uiso 1 1 d .
O5 O -0.5304(5) 0.5915(3) 0.8202(3) 0.0128(13) Uiso 1 1 d .
O6 O -0.3544(5) 0.4790(3) 0.7909(3) 0.0117(13) Uiso 1 1 d .
O7 O 0.3465(5) 0.1141(3) 0.7399(3) 0.0141(14) Uiso 1 1 d .
O8 O -0.2797(5) 0.3982(3) 0.9255(3) 0.0177(15) Uiso 1 1 d .
O9 O 0.4926(5) 0.3665(3) 0.8486(3) 0.0108(13) Uiso 1 1 d .
O10 O -0.3119(5) 0.3405(3) 0.7964(3) 0.0123(13) Uiso 1 1 d .
O11 O 0.2779(5) 0.3414(3) 0.8951(3) 0.0146(14) Uiso 1 1 d .
O12 O 0.3211(5) 0.4758(3) 0.8427(3) 0.0083(13) Uiso 1 1 d .
O13 O -0.2541(5) 0.1198(3) 0.6391(3) 0.0108(13) Uiso 1 1 d .
O14 O 0.0584(5) 0.3127(3) 0.6413(3) 0.0095(13) Uiso 1 1 d .
O15 O 0.1252(5) 0.3152(3) 0.7773(3) 0.0090(13) Uiso 1 1 d .
O16 O -0.0676(5) 0.2021(3) 0.6649(3) 0.0072(12) Uiso 1 1 d .
O17 O 0.1496(5) 0.2010(3) 0.6965(3) 0.0098(13) Uiso 1 1 d .
O18 O -0.0929(5) 0.3158(3) 0.7442(3) 0.0068(12) Uiso 1 1 d .
O19 O 0.0016(5) 0.1984(3) 0.8057(3) 0.0061(12) Uiso 1 1 d .
O20 O 0.0983(5) 0.2624(3) 0.9225(3) 0.0104(13) Uiso 1 1 d .
O21 O -0.0313(5) 0.1242(3) 0.9078(3) 0.0104(13) Uiso 1 1 d .
O22 O -0.1499(5) 0.2671(3) 0.8857(3) 0.0123(14) Uiso 1 1 d .
O23 O -0.0578(5) 0.2785(3) 0.5040(3) 0.0082(13) Uiso 1 1 d .
O24 O -0.1146(5) 0.0845(3) 0.7571(3) 0.0124(14) Uiso 1 1 d .
O25 O 0.1386(5) 0.0866(3) 0.7924(3) 0.0094(13) Uiso 1 1 d .
O26 O -0.0031(5) 0.0021(3) 0.8420(3) 0.0099(13) Uiso 1 1 d .
O27 O 0.2687(5) 0.2086(3) 0.8328(3) 0.0100(13) Uiso 1 1 d .
O28 O -0.2548(5) 0.2084(3) 0.7587(3) 0.0096(13) Uiso 1 1 d .
O29 O 0.0048(5) 0.4176(3) 0.5412(3) 0.0151(14) Uiso 1 1 d .
O30 O -0.1690(5) 0.3468(3) 0.6138(3) 0.0144(14) Uiso 1 1 d .
N1A N 0.1900(7) 0.0634(4) 0.2097(4) 0.0183(18) Uiso 1 1 d .
C1A C 0.2597(10) 0.0716(6) 0.1453(6) 0.031(3) Uiso 1 1 d .
C2A C 0.2836(11) 0.0004(7) 0.1079(7) 0.045(3) Uiso 1 1 d .
C3A C -0.3420(16) 0.5158(9) 0.4639(10) 0.081(5) Uiso 1 1 d .
C4A C -0.2682(11) 0.4980(6) 0.5284(7) 0.040(3) Uiso 1 1 d .
C5A C -0.3305(9) 0.5019(5) 0.5973(6) 0.027(3) Uiso 1 1 d .
C6A C 0.3565(14) -0.0463(8) 0.1552(9) 0.064(4) Uiso 1 1 d .
N2A N -0.2585(7) 0.4739(4) 0.6584(4) 0.0184(18) Uiso 1 1 d .
N1B N -0.2592(7) 0.2142(4) 0.5139(4) 0.0168(18) Uiso 1 1 d .
C1B C -0.3468(12) 0.2661(7) 0.4883(8) 0.049(4) Uiso 1 1 d .
C2B C -0.4630(13) 0.2526(7) 0.5138(8) 0.056(4) Uiso 1 1 d .
C3B C -0.4557(12) 0.2697(7) 0.5968(8) 0.053(4) Uiso 1 1 d .
C4B C -0.5711(17) 0.2617(10) 0.6313(11) 0.092(6) Uiso 1 1 d .
C5B C -0.5656(10) 0.2804(6) 0.7072(6) 0.032(3) Uiso 1 1 d .
C6B C -0.5422(13) 0.3013(8) 0.4719(9) 0.059(4) Uiso 1 1 d .
N2B N -0.5012(7) 0.2305(4) 0.7564(5) 0.0208(19) Uiso 1 1 d .
N1C N 0.0947(8) 0.1588(5) 0.5553(5) 0.028(2) Uiso 1 1 d D
C1C C 0.013(2) 0.1022(15) 0.5351(19) 0.185(13) Uiso 1 1 d D

loop_
_atom_site_aniso_label
_atom_site_aniso_U_11
_atom_site_aniso_U_22
_atom_site_aniso_U_33
_atom_site_aniso_U_23
_atom_site_aniso_U_13
_atom_site_aniso_U_12
Ge1 0.0076(7) 0.0066(6) 0.0014(6) 0.0002(5) -0.0016(5) -0.0005(5)
Ge2 0.0081(5) 0.0082(4) 0.0056(5) 0.0003(4) 0.0016(4) -0.0004(4)
Ge3 0.0082(5) 0.0095(4) 0.0054(5) 0.0010(4) 0.0017(4) 0.0010(4)
Ge4 0.0068(5) 0.0071(4) 0.0028(4) -0.0014(4) -0.0003(4) -0.0006(4)
Ge5 0.0074(5) 0.0069(4) 0.0020(4) 0.0002(3) -0.0001(4) 0.0007(4)
Ge6 0.0068(5) 0.0070(4) 0.0015(4) 0.0002(3) -0.0002(4) -0.0007(4)
Ge7 0.0078(5) 0.0065(4) 0.0016(4) 0.0005(4) 0.0009(4) -0.0010(4)
Ge8 0.0090(5) 0.0074(4) 0.0035(4) -0.0002(4) 0.0006(4) -0.0004(4)
Ge9 0.0074(5) 0.0082(4) 0.0044(4) -0.0004(4) 0.0011(4) 0.0008(4)
Ge10 0.0068(5) 0.0070(4) 0.0045(4) -0.0002(4) -0.0006(4) -0.0012(4)
Ge11 0.0076(5) 0.0091(4) 0.0033(4) 0.0001(4) 0.0009(4) 0.0014(4)
Ge12 0.0069(5) 0.0079(4) 0.0031(4) -0.0007(4) 0.0001(4) -0.0009(4)
Ge13 0.0126(5) 0.0098(4) 0.0021(4) -0.0009(4) 0.0012(4) 0.0011(4)

loop_
_atom_type_symbol
_atom_type_description
_atom_type_scat_dispersion_real
_atom_type_scat_dispersion_imag
_atom_type_scat_source
Ge Ge 0.1547 1.8001 'International Tables Vol C Tables 4.2.6.8 and 6.1.1.4'
O O 0.0106 0.0060 'International Tables Vol C Tables 4.2.6.8 and 6.1.1.4'
N N 0.0061 0.0033 'International Tables Vol C Tables 4.2.6.8 and 6.1.1.4'
C C 0.0033 0.0016 'International Tables Vol C Tables 4.2.6.8 and 6.1.1.4'

loop_
_geom_angle_atom_site_label_1
_geom_angle_atom_site_label_2
_geom_angle_atom_site_label_3
_geom_angle
_geom_angle_site_symmetry_1
_geom_angle_site_symmetry_3
O1 Ge1 O1 180.0(2) 3_667 .
O1 Ge1 O2 90.5(2) 3_667 3_667
O1 Ge1 O2 89.5(2) . 3_667
O1 Ge1 O2 89.5(2) 3_667 .
O1 Ge1 O2 90.5(2) . .
O2 Ge1 O2 180.000(2) 3_667 .
O1 Ge1 O3 92.0(2) 3_667 .
O1 Ge1 O3 88.0(2) . .
O2 Ge1 O3 89.1(2) 3_667 .
O2 Ge1 O3 90.9(2) . .
O1 Ge1 O3 88.0(2) 3_667 3_667
O1 Ge1 O3 92.0(2) . 3_667
O2 Ge1 O3 90.9(2) 3_667 3_667
O2 Ge1 O3 89.1(2) . 3_667
O3 Ge1 O3 180.000(2) . 3_667
O4 Ge2 O5 118.6(3) . .
O4 Ge2 O6 121.7(3) . .
O5 Ge2 O6 119.2(3) . .
O4 Ge2 O7 94.0(3) . 2_556
O5 Ge2 O7 89.6(3) . 2_556
O6 Ge2 O7 93.6(3) . 2_556
O4 Ge2 O3 93.0(3) . 3_567
O5 Ge2 O3 89.1(3) . 3_567
O6 Ge2 O3 80.6(2) . 3_567
O7 Ge2 O3 172.6(3) 2_556 3_567
O8 Ge3 O6 118.7(3) . .
O8 Ge3 O9 120.9(3) . 1_455
O6 Ge3 O9 117.9(3) . 1_455
O8 Ge3 O10 95.7(3) . .
O6 Ge3 O10 96.9(3) . .
O9 Ge3 O10 93.4(3) 1_455 .
O8 Ge3 O3 88.9(3) . 3_567
O6 Ge3 O3 78.4(2) . 3_567
O9 Ge3 O3 86.6(2) 1_455 3_567
O10 Ge3 O3 174.7(3) . 3_567
O1 Ge4 O11 102.6(3) 3_667 .
O1 Ge4 O9 115.7(3) 3_667 .
O11 Ge4 O9 106.9(3) . .
O1 Ge4 O12 111.7(3) 3_667 .
O11 Ge4 O12 106.7(3) . .
O9 Ge4 O12 112.2(3) . .
O2 Ge5 O13 102.2(3) . 2_556
O2 Ge5 O5 116.3(3) . 1_655
O13 Ge5 O5 105.5(3) 2_556 1_655
O2 Ge5 O12 110.8(3) . .
O13 Ge5 O12 111.1(3) 2_556 .
O5 Ge5 O12 110.5(3) 1_655 .
O14 Ge6 O15 90.1(3) . .
O14 Ge6 O16 91.3(3) . .
O15 Ge6 O16 178.1(2) . .
O14 Ge6 O17 88.6(2) . .
O15 Ge6 O17 91.4(3) . .
O16 Ge6 O17 89.9(3) . .
O14 Ge6 O18 92.3(2) . .
O15 Ge6 O18 89.6(2) . .
O16 Ge6 O18 89.1(2) . .
O17 Ge6 O18 178.6(2) . .
O14 Ge6 O19 179.1(2) . .
O15 Ge6 O19 90.1(2) . .
O16 Ge6 O19 88.5(2) . .
O17 Ge6 O19 90.5(2) . .
O18 Ge6 O19 88.6(2) . .
O20 Ge7 O21 120.7(3) . .
O20 Ge7 O22 117.1(3) . .
O21 Ge7 O22 122.0(3) . .
O20 Ge7 O23 91.0(3) . 4_566
O21 Ge7 O23 92.3(3) . 4_566
O22 Ge7 O23 90.0(3) . 4_566
O20 Ge7 O19 92.7(3) . .
O21 Ge7 O19 80.5(2) . .
O22 Ge7 O19 93.8(3) . .
O23 Ge7 O19 172.8(2) 4_566 .
O24 Ge8 O25 120.9(3) . .
O24 Ge8 O21 117.1(3) . .
O25 Ge8 O21 121.4(3) . .
O24 Ge8 O26 91.7(3) . .
O25 Ge8 O26 90.4(3) . .
O21 Ge8 O26 95.4(3) . .
O24 Ge8 O19 92.1(3) . .
O25 Ge8 O19 91.4(2) . .
O21 Ge8 O19 78.9(2) . .
O26 Ge8 O19 174.1(3) . .
O17 Ge9 O7 119.3(3) . .
O17 Ge9 O25 109.7(3) . .
O7 Ge9 O25 106.3(3) . .
O17 Ge9 O27 109.7(3) . .
O7 Ge9 O27 101.0(3) . .
O25 Ge9 O27 110.3(3) . .
O16 Ge10 O24 113.9(3) . .
O16 Ge10 O13 105.5(3) . .
O24 Ge10 O13 106.0(3) . .
O16 Ge10 O28 113.0(3) . .
O24 Ge10 O28 112.0(3) . .
O13 Ge10 O28 105.6(3) . .
O10 Ge11 O22 111.9(3) . .
O10 Ge11 O18 112.9(3) . .
O22 Ge11 O18 113.5(3) . .
O10 Ge11 O28 101.5(3) . .
O22 Ge11 O28 108.3(3) . .
O18 Ge11 O28 107.8(3) . .
O15 Ge12 O11 111.4(3) . .
O15 Ge12 O27 110.6(3) . .
O11 Ge12 O27 107.4(3) . .
O15 Ge12 O20 114.3(3) . .
O11 Ge12 O20 101.4(3) . .
O27 Ge12 O20 111.2(3) . .
O14 Ge13 O23 116.0(3) . .
O14 Ge13 O29 107.4(3) . .
O23 Ge13 O29 108.9(3) . .
O14 Ge13 O30 108.6(3) . .
O23 Ge13 O30 106.5(3) . .
O29 Ge13 O30 109.4(3) . .
Ge4 O1 Ge1 116.0(3) 3_667 .
Ge5 O2 Ge1 116.2(3) . .
Ge1 O3 Ge2 132.5(3) . 3_567
Ge1 O3 Ge3 133.1(3) . 3_567
Ge2 O3 Ge3 90.8(2) 3_567 3_567
Ge5 O5 Ge2 119.7(3) 1_455 .
Ge3 O6 Ge2 108.7(3) . .
Ge9 O7 Ge2 135.1(4) . 2_546
Ge4 O9 Ge3 120.7(3) . 1_655
Ge11 O10 Ge3 139.6(4) . .
Ge12 O11 Ge4 151.1(4) . .
Ge5 O12 Ge4 116.0(3) . .
Ge10 O13 Ge5 139.5(4) . 2_546
Ge13 O14 Ge6 125.7(3) . .
Ge12 O15 Ge6 119.6(3) . .
Ge10 O16 Ge6 118.9(3) . .
Ge9 O17 Ge6 121.4(3) . .
Ge11 O18 Ge6 122.7(3) . .
Ge7 O19 Ge8 92.6(2) . .
Ge7 O19 Ge6 134.9(3) . .
Ge8 O19 Ge6 132.5(3) . .
Ge12 O20 Ge7 122.8(3) . .
Ge7 O21 Ge8 107.9(3) . .
Ge11 O22 Ge7 123.6(3) . .
Ge13 O23 Ge7 132.9(3) . 4_565
Ge10 O24 Ge8 121.3(3) . .
Ge9 O25 Ge8 127.2(3) . .
Ge12 O27 Ge9 119.4(3) . .
Ge10 O28 Ge11 118.3(3) . .
N1A C1A C2A 112.7(9) . .
C6A C2A C1A 111.7(12) . .
C6A C2A C3A 109.8(12) . 2_545
C1A C2A C3A 108.4(11) . 2_545
C4A C3A C2A 111.7(14) . 2
C3A C4A C5A 111.7(12) . .
N2A C5A C4A 109.6(9) . .
N1B C1B C2B 115.2(11) . .
C6B C2B C1B 107.3(12) . .
C6B C2B C3B 112.3(12) . .
C1B C2B C3B 105.2(12) . .
C4B C3B C2B 111.9(14) . .
C5B C4B C3B 112.0(16) . .
C4B C5B N2B 115.5(11) . .

loop_
_geom_bond_atom_site_label_1
_geom_bond_atom_site_label_2
_geom_bond_distance
_geom_bond_site_symmetry_2
Ge1 O1 1.869(6) 3_667
Ge1 O1 1.869(6) .
Ge1 O2 1.876(6) 3_667
Ge1 O2 1.876(6) .
Ge1 O3 1.934(6) .
Ge1 O3 1.934(6) 3_667
Ge2 O4 1.764(7) .
Ge2 O5 1.796(6) .
Ge2 O6 1.798(6) .
Ge2 O7 1.855(6) 2_556
Ge2 O3 2.003(6) 3_567
Ge2 Ge3 2.9159(15) .
Ge3 O8 1.767(7) .
Ge3 O6 1.791(6) .
Ge3 O9 1.800(6) 1_455
Ge3 O10 1.835(6) .
Ge3 O3 2.089(6) 3_567
Ge4 O1 1.725(6) 3_667
Ge4 O11 1.733(6) .
Ge4 O9 1.770(6) .
Ge4 O12 1.784(6) .
Ge5 O2 1.731(6) .
Ge5 O13 1.760(6) 2_556
Ge5 O5 1.759(6) 1_655
Ge5 O12 1.770(6) .
Ge6 O14 1.844(6) .
Ge6 O15 1.875(6) .
Ge6 O16 1.882(6) .
Ge6 O17 1.885(6) .
Ge6 O18 1.923(5) .
Ge6 O19 2.024(6) .
Ge7 O20 1.779(6) .
Ge7 O21 1.777(6) .
Ge7 O22 1.789(6) .
Ge7 O23 1.866(6) 4_566
Ge7 O19 1.981(6) .
Ge7 Ge8 2.8931(14) .
Ge8 O24 1.770(6) .
Ge8 O25 1.790(6) .
Ge8 O21 1.801(6) .
Ge8 O26 1.825(6) .
Ge8 O19 2.019(5) .
Ge9 O17 1.729(6) .
Ge9 O7 1.733(6) .
Ge9 O25 1.753(6) .
Ge9 O27 1.785(6) .
Ge10 O16 1.733(6) .
Ge10 O24 1.748(6) .
Ge10 O13 1.753(6) .
Ge10 O28 1.780(6) .
Ge11 O10 1.733(6) .
Ge11 O22 1.744(6) .
Ge11 O18 1.748(6) .
Ge11 O28 1.797(6) .
Ge12 O15 1.717(6) .
Ge12 O11 1.734(6) .
Ge12 O27 1.749(6) .
Ge12 O20 1.776(6) .
Ge13 O14 1.723(6) .
Ge13 O23 1.751(6) .
Ge13 O29 1.763(6) .
Ge13 O30 1.783(6) .
O1 Ge4 1.725(6) 3_667
O3 Ge2 2.003(6) 3_567
O3 Ge3 2.089(6) 3_567
O5 Ge5 1.759(6) 1_455
O7 Ge2 1.855(6) 2_546
O9 Ge3 1.800(6) 1_655
O13 Ge5 1.760(6) 2_546
O23 Ge7 1.866(6) 4_565
N1A C1A 1.511(14) .
C1A C2A 1.571(17) .
C2A C6A 1.51(2) .
C2A C3A 1.58(2) 2_545
C3A C4A 1.51(2) .
C3A C2A 1.58(2) 2
C4A C5A 1.526(16) .
C5A N2A 1.503(14) .
N1B C1B 1.516(16) .
C1B C2B 1.53(2) .
C2B C6B 1.53(2) .
C2B C3B 1.59(2) .
C3B C4B 1.57(2) .
C4B C5B 1.46(2) .
C5B N2B 1.518(14) .
N1C C1C 1.505(18) .
